data_4504738
loop_
_publ_author_name
'Custelcean, Radu'
'Moyer, Bruce A.'
'Bryantsev, Vyacheslav S.'
'Hay, Benjamin P.'

_publ_section_title
;
 Anion Coordination in Metal&#x2212;Organic Frameworks Functionalized with
 Urea Hydrogen-Bonding Groups
;
_journal_issue 2
_journal_name_full 'Crystal Growth &amp; Design'
_journal_page_first 555
_journal_paper_doi 10.1021/cg0505057
_journal_volume 6
_journal_year 2006
_chemical_formula_sum 'C15 H12 N4 O2'
_chemical_formula_weight 280.29
_chemical_name_common 'BCPU hydrate'
_chemical_name_systematic
; 
 ? 
;
_space_group_IT_number 2
_symmetry_cell_setting triclinic
_symmetry_space_group_name_Hall '-P 1'
_symmetry_space_group_name_H-M 'P -1'
_atom_sites_solution_hydrogens geom
_atom_sites_solution_primary direct
_atom_sites_solution_secondary difmap
_audit_creation_method SHELXL-97
_cell_angle_alpha 86.706(2)
_cell_angle_beta 78.550(2)
_cell_angle_gamma 82.935(2)
_cell_formula_units_Z 2
_cell_length_a 6.8469(8)
_cell_length_b 7.8139(9)
_cell_length_c 13.0910(16)
_cell_measurement_temperature 173(2)
_cell_volume 680.84(14)
_computing_structure_refinement 'SHELXL-97 (Sheldrick, 1997)'
_computing_structure_solution 'SHELXS-97 (Sheldrick, 1990)'
_diffrn_ambient_temperature 173(2)
_diffrn_measured_fraction_theta_full 0.995
_diffrn_measured_fraction_theta_max 0.995
_diffrn_radiation_monochromator graphite
_diffrn_radiation_source 'fine-focus sealed tube'
_diffrn_radiation_type MoK\a
_diffrn_radiation_wavelength 0.71073
_diffrn_reflns_av_R_equivalents 0.0184
_diffrn_reflns_av_sigmaI/netI 0.0224
_diffrn_reflns_limit_h_max 9
_diffrn_reflns_limit_h_min -9
_diffrn_reflns_limit_k_max 10
_diffrn_reflns_limit_k_min -10
_diffrn_reflns_limit_l_max 17
_diffrn_reflns_limit_l_min -17
_diffrn_reflns_number 8594
_diffrn_reflns_theta_full 28.30
_diffrn_reflns_theta_max 28.30
_diffrn_reflns_theta_min 2.63
_exptl_absorpt_coefficient_mu 0.095
_exptl_absorpt_correction_T_max 0.9934
_exptl_absorpt_correction_T_min 0.9850
_exptl_absorpt_correction_type empirical
_exptl_crystal_density_diffrn 1.367
_exptl_crystal_density_method 'not measured'
_exptl_crystal_F_000 292
_exptl_crystal_size_max 0.16
_exptl_crystal_size_mid 0.11
_exptl_crystal_size_min 0.07
_refine_diff_density_max 0.287
_refine_diff_density_min -0.195
_refine_diff_density_rms 0.041
_refine_ls_extinction_method none
_refine_ls_goodness_of_fit_ref 1.060
_refine_ls_hydrogen_treatment mixed
_refine_ls_matrix_type full
_refine_ls_number_parameters 198
_refine_ls_number_reflns 3364
_refine_ls_number_restraints 0
_refine_ls_restrained_S_all 1.060
_refine_ls_R_factor_all 0.0485
_refine_ls_R_factor_gt 0.0405
_refine_ls_shift/su_max 0.002
_refine_ls_shift/su_mean 0.000
_refine_ls_structure_factor_coef Fsqd
_refine_ls_weighting_details 'calc w=1/[\s^2^(Fo^2^)+(0.0639P)^2^+0.0897P] where P=(Fo^2^+2Fc^2^)/3'
_refine_ls_weighting_scheme calc
_refine_ls_wR_factor_gt 0.1084
_refine_ls_wR_factor_ref 0.1129
_reflns_number_gt 2800
_reflns_number_total 3364
_reflns_threshold_expression >2sigma(I)
_cod_data_source_file cg0505057si20050928_052814.cif
_cod_data_source_block c:\frames\088\work\088s
_cod_original_sg_symbol_H-M P-1
_cod_database_code 4504738

loop_
_symmetry_equiv_pos_as_xyz
'x, y, z'
'-x, -y, -z'

loop_
_atom_site_label
_atom_site_type_symbol
_atom_site_fract_x
_atom_site_fract_y
_atom_site_fract_z
_atom_site_U_iso_or_equiv
_atom_site_adp_type
_atom_site_occupancy
_atom_site_symmetry_multiplicity
_atom_site_calc_flag
_atom_site_refinement_flags
O1 O 0.12226(12) 0.49247(10) 0.13563(6) 0.0288(2) Uani 1 1 d .
O2 O 0.77037(14) 0.33600(14) 0.19087(8) 0.0390(2) Uani 1 1 d .
N1 N 0.43429(14) 0.34065(12) 0.09149(7) 0.0241(2) Uani 1 1 d .
H1N H 0.5508 0.3200 0.1113 0.029 Uiso 1 1 calc R
N2 N 0.34625(14) 0.47298(13) 0.24610(7) 0.0273(2) Uani 1 1 d .
H2N H 0.4669 0.4266 0.2531 0.033 Uiso 1 1 calc R
C2 C 0.59911(16) 0.18200(13) -0.05679(8) 0.0231(2) Uani 1 1 d .
H2 H 0.7201 0.1784 -0.0312 0.028 Uiso 1 1 calc R
C3 C 0.59815(17) 0.10054(13) -0.14868(8) 0.0249(2) Uani 1 1 d .
N3 N 0.93038(18) -0.06234(15) -0.24387(9) 0.0397(3) Uani 1 1 d .
C1 C 0.42243(16) 0.26856(13) -0.00264(8) 0.0221(2) Uani 1 1 d .
C9 C 0.34479(18) 0.63451(15) 0.39532(9) 0.0278(3) Uani 1 1 d .
H9 H 0.4866 0.6093 0.3833 0.033 Uiso 1 1 calc R
C15 C 0.28665(16) 0.43923(13) 0.15628(8) 0.0228(2) Uani 1 1 d .
C7 C 0.78284(18) 0.00979(15) -0.20235(9) 0.0290(3) Uani 1 1 d .
C4 C 0.42306(19) 0.10407(15) -0.18821(9) 0.0294(3) Uani 1 1 d .
H4 H 0.4230 0.0474 -0.2505 0.035 Uiso 1 1 calc R
C10 C 0.24542(19) 0.73253(15) 0.47999(9) 0.0303(3) Uani 1 1 d .
C6 C 0.24684(17) 0.27463(15) -0.04244(9) 0.0278(3) Uani 1 1 d .
H6 H 0.1256 0.3349 -0.0069 0.033 Uiso 1 1 calc R
C5 C 0.24987(19) 0.19217(16) -0.13433(9) 0.0312(3) Uani 1 1 d .
H5 H 0.1295 0.1967 -0.1606 0.037 Uiso 1 1 calc R
C8 C 0.23612(17) 0.57352(14) 0.32834(8) 0.0256(2) Uani 1 1 d .
C13 C 0.02788(18) 0.61126(16) 0.34762(9) 0.0317(3) Uani 1 1 d .
H13 H -0.0484 0.5694 0.3032 0.038 Uiso 1 1 calc R
C14 C 0.3612(2) 0.79422(17) 0.54787(9) 0.0361(3) Uani 1 1 d .
C11 C 0.0376(2) 0.77111(16) 0.49880(10) 0.0351(3) Uani 1 1 d .
H11 H -0.0299 0.8379 0.5564 0.042 Uiso 1 1 calc R
C12 C -0.0676(2) 0.71013(18) 0.43185(10) 0.0373(3) Uani 1 1 d .
H12 H -0.2093 0.7364 0.4436 0.045 Uiso 1 1 calc R
N4 N 0.4563(2) 0.84145(18) 0.60148(9) 0.0492(3) Uani 1 1 d .
H2O H 0.832(3) 0.242(3) 0.2195(15) 0.066(6) Uiso 1 1 d .
H1O H 0.875(3) 0.391(3) 0.1646(16) 0.073(6) Uiso 1 1 d .

loop_
_atom_site_aniso_label
_atom_site_aniso_U_11
_atom_site_aniso_U_22
_atom_site_aniso_U_33
_atom_site_aniso_U_23
_atom_site_aniso_U_13
_atom_site_aniso_U_12
O1 0.0220(4) 0.0333(4) 0.0312(4) -0.0080(3) -0.0067(3) 0.0021(3)
O2 0.0234(4) 0.0458(6) 0.0485(6) 0.0040(4) -0.0102(4) -0.0033(4)
N1 0.0192(4) 0.0294(5) 0.0243(5) -0.0081(4) -0.0059(4) 0.0012(4)
N2 0.0221(5) 0.0337(5) 0.0256(5) -0.0101(4) -0.0051(4) 0.0040(4)
C2 0.0218(5) 0.0234(5) 0.0241(5) -0.0018(4) -0.0044(4) -0.0019(4)
C3 0.0278(6) 0.0220(5) 0.0232(5) -0.0026(4) -0.0015(4) -0.0011(4)
N3 0.0377(6) 0.0424(6) 0.0352(6) -0.0101(5) -0.0008(5) 0.0038(5)
C1 0.0246(5) 0.0207(5) 0.0213(5) -0.0029(4) -0.0042(4) -0.0027(4)
C9 0.0274(6) 0.0309(6) 0.0238(5) -0.0055(4) -0.0013(4) -0.0025(5)
C15 0.0215(5) 0.0225(5) 0.0240(5) -0.0033(4) -0.0027(4) -0.0032(4)
C7 0.0328(6) 0.0287(6) 0.0242(5) -0.0047(4) -0.0031(5) -0.0012(5)
C4 0.0352(6) 0.0293(6) 0.0249(6) -0.0065(4) -0.0077(5) -0.0031(5)
C10 0.0375(7) 0.0295(6) 0.0228(5) -0.0057(4) -0.0013(5) -0.0045(5)
C6 0.0239(5) 0.0300(6) 0.0298(6) -0.0076(4) -0.0061(4) 0.0009(4)
C5 0.0294(6) 0.0356(6) 0.0312(6) -0.0076(5) -0.0121(5) -0.0019(5)
C8 0.0285(6) 0.0248(5) 0.0219(5) -0.0041(4) -0.0012(4) -0.0003(4)
C13 0.0271(6) 0.0372(6) 0.0294(6) -0.0082(5) -0.0022(5) -0.0007(5)
C14 0.0412(7) 0.0395(7) 0.0254(6) -0.0105(5) 0.0003(5) -0.0024(6)
C11 0.0395(7) 0.0336(6) 0.0276(6) -0.0087(5) 0.0037(5) 0.0015(5)
C12 0.0287(6) 0.0436(7) 0.0349(7) -0.0089(5) 0.0025(5) 0.0030(5)
N4 0.0530(8) 0.0613(8) 0.0347(6) -0.0197(6) -0.0060(6) -0.0071(6)

loop_
_atom_type_symbol
_atom_type_description
_atom_type_scat_dispersion_real
_atom_type_scat_dispersion_imag
_atom_type_scat_source
C C 0.0033 0.0016 'International Tables Vol C Tables 4.2.6.8 and 6.1.1.4'
H H 0.0000 0.0000 'International Tables Vol C Tables 4.2.6.8 and 6.1.1.4'
N N 0.0061 0.0033 'International Tables Vol C Tables 4.2.6.8 and 6.1.1.4'
O O 0.0106 0.0060 'International Tables Vol C Tables 4.2.6.8 and 6.1.1.4'

loop_
_geom_angle_atom_site_label_1
_geom_angle_atom_site_label_2
_geom_angle_atom_site_label_3
_geom_angle
C15 N1 C1 127.92(9)
C15 N2 C8 127.16(10)
C1 C2 C3 119.85(10)
C4 C3 C2 121.33(10)
C4 C3 C7 120.04(10)
C2 C3 C7 118.63(10)
C2 C1 C6 119.18(10)
C2 C1 N1 116.28(9)
C6 C1 N1 124.52(10)
C8 C9 C10 120.07(11)
O1 C15 N2 124.21(10)
O1 C15 N1 124.14(10)
N2 C15 N1 111.65(9)
N3 C7 C3 179.17(13)
C5 C4 C3 118.09(10)
C11 C10 C9 120.83(11)
C11 C10 C14 120.20(11)
C9 C10 C14 118.97(11)
C5 C6 C1 119.84(11)
C4 C5 C6 121.70(11)
C9 C8 C13 119.06(11)
C9 C8 N2 116.76(10)
C13 C8 N2 124.17(11)
C12 C13 C8 119.87(12)
N4 C14 C10 178.85(15)
C12 C11 C10 118.41(11)
C11 C12 C13 121.75(12)

loop_
_geom_bond_atom_site_label_1
_geom_bond_atom_site_label_2
_geom_bond_distance
O1 C15 1.2270(13)
N1 C15 1.3704(14)
N1 C1 1.4047(13)
N2 C15 1.3680(14)
N2 C8 1.4050(14)
C2 C1 1.3916(15)
C2 C3 1.3945(15)
C3 C4 1.3937(16)
C3 C7 1.4420(16)
N3 C7 1.1449(16)
C1 C6 1.3967(15)
C9 C8 1.3942(16)
C9 C10 1.3958(16)
C4 C5 1.3786(17)
C10 C11 1.3927(19)
C10 C14 1.4399(17)
C6 C5 1.3923(16)
C8 C13 1.3949(17)
C13 C12 1.3883(17)
C14 N4 1.1505(18)
C11 C12 1.378(2)

loop_
_cod_related_entry_id
_cod_related_entry_database
_cod_related_entry_code
1 ChemSpider 30661474
